data_2015346
loop_
_publ_author_name
'Kirik, Sergei D.'
'Starkov, Aleksandr K.'
'Kozhuhovskay, Galina A.'

_publ_section_title
;
 <i>cis</i>-Amminedichloroisopropylamineplatinum(II) by X-ray powder
 diffraction analysis
;
_journal_coeditor_code DN3009
_journal_issue 6
_journal_name_full 'Acta Crystallographica Section C'
_journal_page_first m249
_journal_page_last m251
_journal_paper_doi 10.1107/S0108270106013503
_journal_volume 62
_journal_year 2006
_chemical_formula_analytical 'Pt (N H3) (N H2 C3 H7) Cl2'
_chemical_formula_iupac '[Pt Cl2 (C3 H9 N1) (N H3)]'
_chemical_formula_moiety 'C3 H12 Cl2 N2 Pt'
_chemical_formula_structural 'cis-Pt (N H3) (N H2 C3 H7) Cl2'
_chemical_formula_sum 'C3 H12 Cl2 N2 Pt'
_chemical_formula_weight 342.14
_chemical_name_common 'cis-(isopropylamine) ammine dichloro platinum(II)'
_chemical_name_systematic
;
cis-Amminedichloroisopropylamineplatinum(II)
;
_space_group_IT_number 14
_symmetry_cell_setting monoclinic
_symmetry_space_group_name_Hall '-P 2yab'
_symmetry_space_group_name_H-M 'P 1 21/a 1'
_cell_angle_alpha 90.000
_cell_angle_beta 108.3860(10)
_cell_angle_gamma 90.000
_cell_formula_units_Z 4
_cell_length_a 10.3661(2)
_cell_length_b 9.5622(2)
_cell_length_c 9.1261(2)
_cell_measurement_temperature 293
_cell_volume 858.43(3)
_computing_cell_refinement 'POWDER (Kirik <i>et al.</i>,  1979)'
_computing_data_collection 'DRON-4 data collection software'
_computing_data_reduction '[Please provide missing details]'
_computing_molecular_graphics 'XP (Siemens, 1989)'
_computing_publication_material '[Please provide missing details]'
_computing_structure_refinement 'DBWM, modified'
_computing_structure_solution 'DBWM (Wiles & Young, 1981), modified'
_diffrn_ambient_temperature 293
_diffrn_measurement_device 'DRON-4 powder diffractometer'
_diffrn_measurement_method \q/2\q
_diffrn_radiation_monochromator graphite
_diffrn_radiation_source 'conventional sealed tube'
_diffrn_radiation_type CuK\a
_diffrn_radiation_wavelength 1.5418
_diffrn_reflns_av_R_equivalents 0
_diffrn_reflns_limit_h_max 9
_diffrn_reflns_limit_h_min 0
_diffrn_reflns_limit_k_max 9
_diffrn_reflns_limit_k_min 0
_diffrn_reflns_limit_l_max 8
_diffrn_reflns_limit_l_min -8
_diffrn_reflns_number 692
_diffrn_reflns_theta_max 45.0
_diffrn_reflns_theta_min 2.5
_exptl_absorpt_coefficient_mu 35.648
_exptl_absorpt_correction_type none
_exptl_absorpt_process_details none
_exptl_crystal_density_diffrn 2.647
_exptl_crystal_F_000 624.0
_refine_ls_goodness_of_fit_all 1.29
_refine_ls_hydrogen_treatment constr
_refine_ls_matrix_type full
_refine_ls_number_constraints 0
_refine_ls_number_parameters 58
_refine_ls_number_restraints 0
_refine_ls_shift/su_max 0.1
_refine_ls_structure_factor_coef Fsqd
_refine_ls_weighting_scheme sigma
_reflns_number_total 692
_cod_data_source_file dn3009.cif
_cod_data_source_block I
_cod_original_sg_symbol_H-M P21/a
_cod_database_code 2015346

loop_
_symmetry_equiv_pos_site_id
_symmetry_equiv_pos_as_xyz
1 x,y,z
2 1/2-x,1/2+y,-z
3 -x,-y,-z
4 1/2+x,1/2-y,z

loop_
_atom_site_type_symbol
_atom_site_label
_atom_site_fract_x
_atom_site_fract_y
_atom_site_fract_z
_atom_site_U_iso_or_equiv
_atom_site_thermal_displace_type
_atom_site_occupancy
Pt Pt 0.8741(2) 0.1189(2) 0.9212(2) 0.0121 Uiso 1.00
Cl Cl1 0.7855(3) -0.0658(3) 0.7508(3) 0.0202 Uiso 1.00
Cl Cl2 0.7244(3) 0.0566(3) 1.0548(3) 0.0152 Uiso 1.00
C C1 1.0593(6) 0.2042(5) 0.5908(5) 0.0256 Uiso 1.00
H HC1A 1.0342(6) 0.2305(5) 0.4839(5) 0.1267 Uiso 1.00
H HC1B 1.1374(6) 0.2572(5) 0.6487(5) 0.1267 Uiso 1.00
H HC1C 1.0806(6) 0.1063(5) 0.6009(5) 0.1267 Uiso 1.00
C C2 0.9405(6) 0.2343(5) 0.6529(5) 0.0393 Uiso 1.00
H HC2A 0.8582(6) 0.1849(5) 0.6006(5) 0.1267 Uiso 1.00
C C3 0.9203(6) 0.3892(5) 0.6858(6) 0.0316 Uiso 1.00
H HC3A 0.8742(6) 0.4361(5) 0.5907(6) 0.1267 Uiso 1.00
H HC3B 0.8669(6) 0.3959(5) 0.7544(6) 0.1267 Uiso 1.00
H HC3C 1.0073(6) 0.4322(5) 0.7328(6) 0.1267 Uiso 1.00
N N1 0.9425(7) 0.2832(5) 1.0638(6) 0.0519 Uiso 1.00
H HN1A 0.8896(7) 0.3592(5) 1.0568(6) 0.1267 Uiso 1.00
H HN1B 1.0250(7) 0.3305(5) 1.0752(6) 0.1267 Uiso 1.00
H HN1C 0.9759(7) 0.2505(5) 1.1641(6) 0.1267 Uiso 1.00
N N2 1.0153(7) 0.1812(4) 0.8198(6) 0.0345 Uiso 1.00
H HN2A 1.0920(7) 0.2220(4) 0.8800(6) 0.1267 Uiso 1.00
H HN2B 1.0500(7) 0.0950(4) 0.7980(6) 0.1267 Uiso 1.00

loop_
_atom_type_symbol
_atom_type_description
_atom_type_scat_dispersion_real
_atom_type_scat_dispersion_imag
_atom_type_scat_source
PT PT -5.581 6.221 'Cromer(1971) Int. Tables Vol. IV'
N N .029 .018 'Cromer(1971) Int. Tables Vol. IV'
H H .0000 .0000 'Cromer(1971) Int. Tables Vol. IV'
C C 0.017 0.009 'Cromer(1971) Int. Tables Vol. IV'
CL CL 0.319 0.557 'Cromer(1971) Int. Tables Vol. IV'

loop_
_geom_angle_atom_site_label_1
_geom_angle_atom_site_label_2
_geom_angle_atom_site_label_3
_geom_angle
_geom_angle_publ_flag
Cl1 Pt Cl2 88.18(9) yes
N1 Pt N2 84.80(10) yes
Cl1 Pt N2 96.10(10) yes
Cl2 Pt N1 91.00(10) yes
C1 C2 C3 115.3(5) yes
Pt N1 HN1A 120.0(6) no
Pt N1 HN1B 124.4(6) no
Pt N1 HN1C 108.7(5) no
HC1C C1 C2 109.5(5) no
HC1A C1 C2 109.5(6) no
HC1B C1 C2 109.4(6) no
C2 C3 HC3A 109.5(5) no
C2 C3 HC3C 109.4(6) no
C2 C3 HC3B 109.4(5) no
HC2A C2 C3 114.6(6) no

loop_
_geom_bond_atom_site_label_1
_geom_bond_atom_site_label_2
_geom_bond_site_symmetry_2
_geom_bond_distance
_geom_bond_publ_flag
Pt N2 . 2.051(7) yes
Pt N1 . 2.021(3) yes
Pt Cl1 . 2.341(3) yes
Pt Cl2 . 2.333(3) yes
C1 C2 . 1.537(9) yes
C2 C3 . 1.539(7) yes
C2 N2 . 1.560(7) yes
Pt Pt 3_757 3.418(3) yes
N1 HN1C . 0.930(10) no
N1 HN1A . 0.900(10) no
N1 HN1B . 0.940(10) no
C3 HC3A . 0.960(10) no
C3 HC3B . 0.960(10) no
C3 HC3C . 0.960(10) no
C1 HC1A . 0.960(10) no
C1 HC1B . 0.960(10) no
C1 HC1C . 0.960(10) no
C2 HC2A . 0.960(10) no
